data_2219657
loop_
_publ_author_name
'Yang, Lin Yan'
'Shi, Jing Min'

_publ_section_title
;
 2,3-Bis(pyrazin-2-yloxyimino)butane
;
_journal_coeditor_code LH2694
_journal_issue 10
_journal_name_full 'Acta Crystallographica Section E'
_journal_page_first o1994
_journal_paper_doi 10.1107/S1600536808029991
_journal_volume 64
_journal_year 2008
_chemical_formula_iupac 'C12 H12 N6 O2'
_chemical_formula_moiety 'C12 H12 N6 O2'
_chemical_formula_sum 'C12 H12 N6 O2'
_chemical_formula_weight 272.28
_chemical_name_systematic
;
2,3-Bis(pyrazin-2-yloxyimino)butane
;
_space_group_IT_number 14
_symmetry_cell_setting monoclinic
_symmetry_space_group_name_Hall '-P 2yn'
_symmetry_space_group_name_H-M 'P 1 21/n 1'
_atom_sites_solution_hydrogens geom
_atom_sites_solution_primary direct
_atom_sites_solution_secondary difmap
_audit_creation_method SHELXL-97
_cell_angle_alpha 90.00
_cell_angle_beta 98.065(5)
_cell_angle_gamma 90.00
_cell_formula_units_Z 2
_cell_length_a 4.7396(15)
_cell_length_b 17.141(5)
_cell_length_c 7.911(3)
_cell_measurement_reflns_used 556
_cell_measurement_temperature 298(2)
_cell_measurement_theta_max 20.604
_cell_measurement_theta_min 2.3765
_cell_volume 636.3(4)
_computing_cell_refinement 'SAINT (Bruker, 2007)'
_computing_data_collection 'SMART (Bruker, 2007)'
_computing_data_reduction 'SAINT (Bruker, 2007)'
_computing_molecular_graphics 'SHELXTL (Sheldrick, 2008)'
_computing_publication_material 'SHELXTL (Sheldrick, 2008)'
_computing_structure_refinement 'SHELXTL (Sheldrick, 2008)'
_computing_structure_solution 'SHELXTL (Sheldrick, 2008)'
_diffrn_ambient_temperature 298(2)
_diffrn_measured_fraction_theta_full 0.993
_diffrn_measured_fraction_theta_max 0.993
_diffrn_measurement_device_type 'Bruker SMART APEX CCD'
_diffrn_measurement_method '\f and \w'
_diffrn_radiation_monochromator graphite
_diffrn_radiation_source 'fine-focus sealed tube'
_diffrn_radiation_type MoK\a
_diffrn_radiation_wavelength 0.71073
_diffrn_reflns_av_R_equivalents 0.0361
_diffrn_reflns_av_sigmaI/netI 0.0484
_diffrn_reflns_limit_h_max 5
_diffrn_reflns_limit_h_min -6
_diffrn_reflns_limit_k_max 17
_diffrn_reflns_limit_k_min -21
_diffrn_reflns_limit_l_max 10
_diffrn_reflns_limit_l_min -9
_diffrn_reflns_number 3621
_diffrn_reflns_theta_full 26.99
_diffrn_reflns_theta_max 26.99
_diffrn_reflns_theta_min 2.38
_exptl_absorpt_coefficient_mu 0.103
_exptl_absorpt_correction_T_max 0.9938
_exptl_absorpt_correction_T_min 0.9570
_exptl_absorpt_correction_type multi-scan
_exptl_absorpt_process_details '(SADABS; Sheldrick, 1996)'
_exptl_crystal_colour colorless
_exptl_crystal_density_diffrn 1.421
_exptl_crystal_density_method 'not measured'
_exptl_crystal_description needle
_exptl_crystal_F_000 284
_exptl_crystal_size_max 0.43
_exptl_crystal_size_mid 0.10
_exptl_crystal_size_min 0.06
_refine_diff_density_max 0.190
_refine_diff_density_min -0.163
_refine_ls_extinction_method none
_refine_ls_goodness_of_fit_ref 1.033
_refine_ls_hydrogen_treatment constr
_refine_ls_matrix_type full
_refine_ls_number_parameters 92
_refine_ls_number_reflns 1368
_refine_ls_number_restraints 0
_refine_ls_restrained_S_all 1.033
_refine_ls_R_factor_all 0.0943
_refine_ls_R_factor_gt 0.0569
_refine_ls_shift/su_max 0.000
_refine_ls_shift/su_mean 0.000
_refine_ls_structure_factor_coef Fsqd
_refine_ls_weighting_details 'calc w=1/[\s^2^(Fo^2^)+(0.062P)^2^+0.0016P] where P=(Fo^2^+2Fc^2^)/3'
_refine_ls_weighting_scheme calc
_refine_ls_wR_factor_gt 0.1261
_refine_ls_wR_factor_ref 0.1419
_reflns_number_gt 872
_reflns_number_total 1368
_reflns_threshold_expression I>2\s(I)
_cod_data_source_file lh2694.cif
_cod_data_source_block I
_cod_depositor_comments
;
The following automatic conversions were performed:
'_symmetry_cell_setting' value 'Monoclinic' changed to 'monoclinic'
according to '/home/saulius/struct/CIF-dictionaries/cif_core.dic'
dictionary named 'cif_core.dic' version 2.4.1 from 2010-06-29.

Automatic conversion script
Id: cif_fix_enum 1527 2010-12-29 10:47:43Z saulius 

The following automatic conversions were performed:

'_symmetry_cell_setting' value 'Monoclinic' changed to 'monoclinic'
according to /home/saulius/struct/CIF-dictionaries/cif_core.dic
dictionary named 'cif_core.dic' version 2.4.1 from 2010-06-29.

Automatic conversion script
Id: cif_fix_values 1715 2011-07-08 13:25:40Z adriana 
;
_cod_original_sg_symbol_H-M 'P 21/n'
_cod_database_code 2219657
_cod_database_fobs_code 2219657

loop_
_symmetry_equiv_pos_as_xyz
'x, y, z'
'-x+1/2, y+1/2, -z+1/2'
'-x, -y, -z'
'x-1/2, -y-1/2, z-1/2'

loop_
_atom_site_type_symbol
_atom_site_label
_atom_site_fract_x
_atom_site_fract_y
_atom_site_fract_z
_atom_site_U_iso_or_equiv
_atom_site_adp_type
_atom_site_calc_flag
_atom_site_refinement_flags
_atom_site_occupancy
C C1 0.4107(4) 0.53547(11) -0.0115(3) 0.0380(5) Uani d . 1
C C2 0.4063(5) 0.58565(13) -0.1667(3) 0.0555(7) Uani d . 1
H H2A 0.2172 0.5864 -0.2290 0.083 Uiso calc R 1
H H2B 0.5364 0.5650 -0.2380 0.083 Uiso calc R 1
H H2C 0.4623 0.6378 -0.1326 0.083 Uiso calc R 1
C C3 -0.0460(5) 0.63257(12) 0.2132(3) 0.0378(5) Uani d . 1
C C4 -0.0315(5) 0.58891(14) 0.3610(3) 0.0493(6) Uani d . 1
H H4 0.0872 0.5455 0.3752 0.059 Uiso calc R 1
C C5 -0.3601(5) 0.71330(13) 0.3082(3) 0.0507(7) Uani d . 1
H H5 -0.4777 0.7569 0.2942 0.061 Uiso calc R 1
C C6 -0.3497(5) 0.67050(14) 0.4551(3) 0.0550(7) Uani d . 1
H H6 -0.4610 0.6856 0.5373 0.066 Uiso calc R 1
N N1 0.2691(4) 0.54817(9) 0.1113(2) 0.0413(5) Uani d . 1
N N2 -0.2076(4) 0.69473(10) 0.1842(2) 0.0473(5) Uani d . 1
N N3 -0.1848(5) 0.60809(12) 0.4829(3) 0.0585(6) Uani d . 1
O O1 0.1028(3) 0.61679(8) 0.07990(19) 0.0447(5) Uani d . 1

loop_
_atom_site_aniso_label
_atom_site_aniso_U_11
_atom_site_aniso_U_22
_atom_site_aniso_U_33
_atom_site_aniso_U_12
_atom_site_aniso_U_13
_atom_site_aniso_U_23
C1 0.0409(14) 0.0379(12) 0.0351(12) -0.0026(9) 0.0053(10) -0.0015(9)
C2 0.0700(18) 0.0561(15) 0.0443(14) 0.0184(13) 0.0213(12) 0.0095(11)
C3 0.0357(13) 0.0368(12) 0.0416(13) -0.0028(10) 0.0084(10) -0.0026(9)
C4 0.0509(16) 0.0531(14) 0.0453(14) 0.0092(11) 0.0116(11) 0.0036(11)
C5 0.0495(15) 0.0371(13) 0.0691(18) 0.0028(11) 0.0208(13) -0.0080(11)
C6 0.0572(17) 0.0602(16) 0.0514(16) 0.0023(13) 0.0209(12) -0.0122(12)
N1 0.0429(12) 0.0382(10) 0.0439(11) 0.0056(8) 0.0100(9) 0.0015(8)
N2 0.0504(13) 0.0348(11) 0.0594(13) 0.0017(9) 0.0176(10) 0.0011(8)
N3 0.0575(14) 0.0742(14) 0.0477(13) 0.0163(12) 0.0207(10) 0.0036(10)
O1 0.0499(10) 0.0432(9) 0.0441(9) 0.0108(7) 0.0175(7) 0.0044(6)

loop_
_atom_type_symbol
_atom_type_description
_atom_type_scat_dispersion_real
_atom_type_scat_dispersion_imag
_atom_type_scat_source
C C 0.0033 0.0016 'International Tables Vol C Tables 4.2.6.8 and 6.1.1.4'
H H 0.0000 0.0000 'International Tables Vol C Tables 4.2.6.8 and 6.1.1.4'
N N 0.0061 0.0033 'International Tables Vol C Tables 4.2.6.8 and 6.1.1.4'
O O 0.0106 0.0060 'International Tables Vol C Tables 4.2.6.8 and 6.1.1.4'

loop_
_geom_angle_atom_site_label_1
_geom_angle_atom_site_label_2
_geom_angle_atom_site_label_3
_geom_angle_site_symmetry_1
_geom_angle_site_symmetry_3
_geom_angle
N1 C1 C1 . 3_665 113.6(2)
N1 C1 C2 . . 125.36(19)
C1 C1 C2 3_665 . 121.1(2)
C1 C2 H2A . . 109.5
C1 C2 H2B . . 109.5
H2A C2 H2B . . 109.5
C1 C2 H2C . . 109.5
H2A C2 H2C . . 109.5
H2B C2 H2C . . 109.5
N2 C3 O1 . . 112.01(18)
N2 C3 C4 . . 123.1(2)
O1 C3 C4 . . 124.90(19)
N3 C4 C3 . . 120.9(2)
N3 C4 H4 . . 119.6
C3 C4 H4 . . 119.6
N2 C5 C6 . . 122.5(2)
N2 C5 H5 . . 118.8
C6 C5 H5 . . 118.8
N3 C6 C5 . . 121.6(2)
N3 C6 H6 . . 119.2
C5 C6 H6 . . 119.2
C1 N1 O1 . . 110.30(17)
C3 N2 C5 . . 115.3(2)
C6 N3 C4 . . 116.7(2)
C3 O1 N1 . . 111.15(15)

loop_
_geom_bond_atom_site_label_1
_geom_bond_atom_site_label_2
_geom_bond_site_symmetry_2
_geom_bond_distance
C1 N1 . 1.275(3)
C1 C1 3_665 1.478(4)
C1 C2 . 1.496(3)
C2 H2A . 0.9600
C2 H2B . 0.9600
C2 H2C . 0.9600
C3 N2 . 1.314(3)
C3 O1 . 1.376(3)
C3 C4 . 1.381(3)
C4 N3 . 1.328(3)
C4 H4 . 0.9300
C5 N2 . 1.336(3)
C5 C6 . 1.369(3)
C5 H5 . 0.9300
C6 N3 . 1.325(3)
C6 H6 . 0.9300
N1 O1 . 1.418(2)

loop_
_geom_torsion_atom_site_label_1
_geom_torsion_atom_site_label_2
_geom_torsion_atom_site_label_3
_geom_torsion_atom_site_label_4
_geom_torsion_site_symmetry_1
_geom_torsion
N2 C3 C4 N3 . 0.3(4)
O1 C3 C4 N3 . -179.5(2)
N2 C5 C6 N3 . 0.5(4)
C1 C1 N1 O1 3_665 -179.78(19)
C2 C1 N1 O1 . 0.5(3)
O1 C3 N2 C5 . 179.60(18)
C4 C3 N2 C5 . -0.2(3)
C6 C5 N2 C3 . -0.2(3)
C5 C6 N3 C4 . -0.3(4)
C3 C4 N3 C6 . 0.0(3)
N2 C3 O1 N1 . -178.19(15)
C4 C3 O1 N1 . 1.6(3)
C1 N1 O1 C3 . -178.45(17)
